data_7205092
loop_
_publ_author_name
'Henry, Natacha'
'Costenoble, Sylvain'
'Lagren\'ee, Michel'
'Loiseau, Thierry'
'Abraham, Francis'

_publ_section_title
;
 Lanthanide-based 0D and 2D molecular assemblies with the
 pyridazine-3,6-dicarboxylate linker
;
_journal_issue 1
_journal_name_full CrystEngComm
_journal_page_first 251
_journal_paper_doi 10.1039/c0ce00013b
_journal_volume 13
_journal_year 2011
_chemical_formula_moiety
;
'2(Dy 3+). 3(C6 N2 O4 H2 2-). 6(H2 O); 3(H2 O)'
;
_chemical_formula_sum 'C18 H24 Dy2 N6 O21'
_chemical_formula_weight 985.41
_chemical_name_systematic
;
?
;
_space_group_IT_number 14
_symmetry_cell_setting monoclinic
_symmetry_space_group_name_Hall '-P 2yn'
_symmetry_space_group_name_H-M 'P 1 21/n 1'
_atom_sites_solution_hydrogens geom
_atom_sites_solution_primary direct
_atom_sites_solution_secondary difmap
_audit_creation_method SHELXL-97
_cell_angle_alpha 90.00
_cell_angle_beta 102.6320(10)
_cell_angle_gamma 90.00
_cell_formula_units_Z 4
_cell_length_a 11.8365(3)
_cell_length_b 19.5914(5)
_cell_length_c 15.0554(4)
_cell_measurement_reflns_used 9869
_cell_measurement_temperature 296(2)
_cell_measurement_theta_max 27.089
_cell_measurement_theta_min 2.499
_cell_volume 3406.74(15)
_computing_cell_refinement 'Bruker SMART/SAINT'
_computing_data_collection 'Bruker SMART'
_computing_data_reduction 'Bruker SMART/SAINT'
_computing_structure_refinement 'SHELXL-97 (Sheldrick, 1997)'
_computing_structure_solution 'SHELXS-97 (Sheldrick, 1990)'
_diffrn_ambient_temperature 296(2)
_diffrn_measured_fraction_theta_full 0.988
_diffrn_measured_fraction_theta_max 0.988
_diffrn_measurement_device_type 'CCD area detector'
_diffrn_radiation_monochromator graphite
_diffrn_radiation_source 'fine-focus sealed tube'
_diffrn_radiation_type MoK\a
_diffrn_radiation_wavelength 0.71073
_diffrn_reflns_av_R_equivalents 0.0632
_diffrn_reflns_av_sigmaI/netI 0.0388
_diffrn_reflns_limit_h_max 19
_diffrn_reflns_limit_h_min -17
_diffrn_reflns_limit_k_max 32
_diffrn_reflns_limit_k_min -32
_diffrn_reflns_limit_l_max 25
_diffrn_reflns_limit_l_min -25
_diffrn_reflns_number 138135
_diffrn_reflns_theta_full 36.28
_diffrn_reflns_theta_max 36.28
_diffrn_reflns_theta_min 1.73
_exptl_absorpt_coefficient_mu 4.960
_exptl_absorpt_correction_T_max 0.6265
_exptl_absorpt_correction_T_min 0.1993
_exptl_absorpt_correction_type empirical
_exptl_absorpt_process_details 'empirical (SADABS)'
_exptl_crystal_colour yellow
_exptl_crystal_density_diffrn 1.889
_exptl_crystal_density_method 'not measured'
_exptl_crystal_description platelet
_exptl_crystal_F_000 1845
_exptl_crystal_size_max 0.48
_exptl_crystal_size_mid 0.19
_exptl_crystal_size_min 0.10
_refine_diff_density_max 3.784
_refine_diff_density_min -1.396
_refine_diff_density_rms 0.389
_refine_ls_extinction_method none
_refine_ls_goodness_of_fit_ref 1.019
_refine_ls_hydrogen_treatment constr
_refine_ls_matrix_type full
_refine_ls_number_parameters 433
_refine_ls_number_reflns 16270
_refine_ls_number_restraints 0
_refine_ls_restrained_S_all 1.019
_refine_ls_R_factor_all 0.0564
_refine_ls_R_factor_gt 0.0352
_refine_ls_shift/su_max 0.001
_refine_ls_shift/su_mean 0.000
_refine_ls_structure_factor_coef Fsqd
_refine_ls_weighting_details 'calc w=1/[\s^2^(Fo^2^)+(0.0818P)^2^+5.4059P] where P=(Fo^2^+2Fc^2^)/3'
_refine_ls_weighting_scheme calc
_refine_ls_wR_factor_gt 0.1176
_refine_ls_wR_factor_ref 0.1377
_reflns_number_gt 12175
_reflns_number_total 16270
_reflns_threshold_expression >2sigma(I)
_cod_data_source_file C0CE00013B.TXT
_cod_data_source_block 770969
_cod_database_code 7205092

loop_
_symmetry_equiv_pos_as_xyz
'x, y, z'
'-x+1/2, y+1/2, -z+1/2'
'-x, -y, -z'
'x-1/2, -y-1/2, z-1/2'

loop_
_atom_site_label
_atom_site_type_symbol
_atom_site_fract_x
_atom_site_fract_y
_atom_site_fract_z
_atom_site_U_iso_or_equiv
_atom_site_adp_type
_atom_site_occupancy
_atom_site_symmetry_multiplicity
_atom_site_calc_flag
_atom_site_refinement_flags
_atom_site_disorder_assembly
_atom_site_disorder_group
Dy1 Dy 0.789943(14) 0.017095(7) 0.806984(11) 0.02346(5) Uani 1 1 d . . .
Dy2 Dy 0.670524(14) 0.224690(8) 0.746242(12) 0.02440(5) Uani 1 1 d . . .
O5H O 0.9200(3) 0.05517(17) 0.9392(2) 0.0392(7) Uani 1 1 d . . .
O6H O 0.8130(3) -0.08703(13) 0.87887(19) 0.0307(5) Uani 1 1 d . . .
O4H O 0.5901(3) -0.01984(15) 0.7628(2) 0.0351(6) Uani 1 1 d . . .
O3A O 0.9786(3) -0.01277(14) 0.7908(3) 0.0390(7) Uani 1 1 d . . .
N2A N 0.9115(3) 0.11471(15) 0.7515(2) 0.0267(5) Uani 1 1 d . . .
N1A N 0.8777(3) 0.18008(15) 0.7394(2) 0.0268(5) Uani 1 1 d . . .
O1C O 0.6977(2) 0.12003(13) 0.82741(19) 0.0281(5) Uani 1 1 d . . .
N1B N 0.6625(3) 0.12850(16) 0.6234(2) 0.0298(6) Uani 1 1 d . . .
O2C O 0.6046(3) 0.19524(14) 0.8940(2) 0.0375(6) Uani 1 1 d . . .
O1H O 0.4776(3) 0.18373(18) 0.7145(3) 0.0469(8) Uani 1 1 d . . .
O3H O 0.8047(3) 0.26509(18) 0.8836(3) 0.0423(7) Uani 1 1 d . . .
O1B O 0.5879(3) 0.25580(15) 0.5956(2) 0.0379(6) Uani 1 1 d . . .
O1A O 0.7936(3) 0.30330(15) 0.7002(3) 0.0401(7) Uani 1 1 d . . .
O2H O 0.5866(3) 0.32652(14) 0.7797(3) 0.0388(7) Uani 1 1 d . . .
N2B N 0.6954(3) 0.06373(16) 0.6429(2) 0.0301(6) Uani 1 1 d . . .
O2A O 0.9713(3) 0.34632(16) 0.7124(3) 0.0531(10) Uani 1 1 d . . .
C1A C 0.9034(4) 0.2982(2) 0.7101(3) 0.0355(8) Uani 1 1 d . . .
C2A C 0.9498(3) 0.22665(18) 0.7197(3) 0.0308(7) Uani 1 1 d . . .
C5A C 1.0152(3) 0.09672(19) 0.7375(3) 0.0315(7) Uani 1 1 d . . .
O2B O 0.5439(3) 0.24089(18) 0.4450(2) 0.0461(8) Uani 1 1 d . . .
O3B O 0.7749(3) -0.06070(14) 0.6856(2) 0.0345(6) Uani 1 1 d . . .
C1B C 0.5796(4) 0.2205(2) 0.5248(3) 0.0342(8) Uani 1 1 d . . .
C2B C 0.6150(4) 0.1465(2) 0.5378(3) 0.0339(8) Uani 1 1 d . . .
C5B C 0.6780(4) 0.01740(19) 0.5768(3) 0.0360(8) Uani 1 1 d . . .
C3A C 1.0602(4) 0.2106(2) 0.7069(4) 0.0428(10) Uani 1 1 d . . .
H3A H 1.1099 0.2442 0.6942 0.051 Uiso 1 1 calc R . .
C4A C 1.0918(4) 0.1437(2) 0.7136(4) 0.0425(10) Uani 1 1 d . . .
H4A H 1.1625 0.1298 0.7026 0.051 Uiso 1 1 calc R . .
C6A C 1.0460(4) 0.0218(2) 0.7536(3) 0.0364(9) Uani 1 1 d . . .
O4A O 1.1339(3) 0.0008(2) 0.7321(4) 0.0598(11) Uani 1 1 d . . .
C6B C 0.7157(4) -0.0548(2) 0.6059(3) 0.0368(8) Uani 1 1 d . . .
O4B O 0.6850(5) -0.10138(18) 0.5523(3) 0.0622(12) Uani 1 1 d . . .
C3B C 0.5972(5) 0.1003(3) 0.4656(3) 0.0481(12) Uani 1 1 d . . .
H3B H 0.5657 0.1141 0.4063 0.058 Uiso 1 1 calc R . .
C4B C 0.6283(6) 0.0334(3) 0.4858(3) 0.0503(13) Uani 1 1 d . . .
H4B H 0.6167 0.0001 0.4407 0.060 Uiso 1 1 calc R . .
C1C C 0.6499(3) 0.13850(18) 0.8939(3) 0.0287(6) Uani 1 1 d . . .
C2C C 0.6484(3) 0.08764(17) 0.9672(3) 0.0268(6) Uani 1 1 d . . .
C3C C 0.6066(4) 0.1036(2) 1.0442(3) 0.0366(8) Uani 1 1 d . . .
H3C H 0.5786 0.1469 1.0527 0.044 Uiso 1 1 calc R . .
N1C N 0.6915(3) 0.02675(16) 0.9527(2) 0.0292(6) Uani 1 1 d . . .
N2C N 0.6880(3) -0.02435(16) 1.0117(2) 0.0315(6) Uani 1 1 d . . .
C4C C 0.6086(4) 0.0531(2) 1.1068(3) 0.0377(9) Uani 1 1 d . . .
H4C H 0.5868 0.0614 1.1615 0.045 Uiso 1 1 calc R . .
C5C C 0.6451(3) -0.01246(18) 1.0854(3) 0.0288(7) Uani 1 1 d . . .
C6C C 0.6371(3) -0.0743(2) 1.1456(3) 0.0328(7) Uani 1 1 d . . .
O3C O 0.6917(3) -0.12606(17) 1.1339(3) 0.0501(9) Uani 1 1 d . . .
O4C O 0.5718(3) -0.06771(17) 1.2005(2) 0.0420(7) Uani 1 1 d . . .
O7H O 0.2851(7) 0.2384(8) 0.6054(9) 0.122(6) Uani 0.50 1 d P . .
O8H O 0.3630(7) 0.3590(4) 0.7578(9) 0.075(3) Uani 0.50 1 d P . .
O9H O 0.6217(3) 0.37630(16) 0.4438(2) 0.0382(6) Uani 1 1 d . . .
O10H O 0.4130(5) 0.3662(4) 0.5830(4) 0.103(2) Uani 1 1 d . . .

loop_
_atom_site_aniso_label
_atom_site_aniso_U_11
_atom_site_aniso_U_22
_atom_site_aniso_U_33
_atom_site_aniso_U_23
_atom_site_aniso_U_13
_atom_site_aniso_U_12
Dy1 0.02561(8) 0.01395(7) 0.03073(8) 0.00210(5) 0.00599(6) 0.00119(5)
Dy2 0.02444(8) 0.01516(7) 0.03374(9) 0.00624(5) 0.00664(6) 0.00132(5)
O5H 0.0339(14) 0.0405(16) 0.0403(16) -0.0060(13) 0.0022(12) -0.0042(12)
O6H 0.0423(15) 0.0157(10) 0.0335(13) 0.0014(9) 0.0070(11) 0.0002(10)
O4H 0.0303(13) 0.0278(13) 0.0477(17) -0.0002(11) 0.0098(12) -0.0005(10)
O3A 0.0336(14) 0.0199(12) 0.067(2) 0.0049(12) 0.0184(14) 0.0036(10)
N2A 0.0256(13) 0.0181(12) 0.0375(15) 0.0016(10) 0.0091(11) 0.0011(10)
N1A 0.0271(13) 0.0188(12) 0.0354(15) 0.0030(10) 0.0091(11) -0.0005(10)
O1C 0.0350(13) 0.0174(10) 0.0354(13) 0.0056(9) 0.0157(10) 0.0037(9)
N1B 0.0321(15) 0.0230(13) 0.0320(14) 0.0053(11) 0.0019(12) -0.0011(11)
O2C 0.0484(17) 0.0211(12) 0.0480(17) 0.0044(11) 0.0214(14) 0.0087(11)
O1H 0.0342(15) 0.0416(18) 0.062(2) 0.0214(16) 0.0043(14) -0.0089(13)
O3H 0.0364(16) 0.0385(16) 0.0485(18) -0.0082(14) 0.0017(13) 0.0007(13)
O1B 0.0475(17) 0.0260(13) 0.0383(15) 0.0099(11) 0.0056(13) 0.0020(12)
O1A 0.0288(13) 0.0275(13) 0.066(2) 0.0173(13) 0.0138(13) 0.0022(11)
O2H 0.0375(15) 0.0183(11) 0.063(2) 0.0043(12) 0.0153(14) 0.0035(10)
N2B 0.0355(16) 0.0211(13) 0.0316(14) 0.0032(11) 0.0028(12) -0.0013(11)
O2A 0.0391(17) 0.0235(14) 0.102(3) 0.0119(17) 0.0265(19) -0.0036(12)
C1A 0.0325(18) 0.0225(16) 0.053(2) 0.0096(15) 0.0131(16) -0.0009(13)
C2A 0.0271(16) 0.0216(15) 0.045(2) 0.0082(13) 0.0121(15) -0.0001(12)
C5A 0.0294(16) 0.0240(15) 0.044(2) 0.0041(14) 0.0135(15) 0.0031(12)
O2B 0.057(2) 0.0358(16) 0.0376(16) 0.0134(13) -0.0070(14) -0.0051(14)
O3B 0.0429(16) 0.0248(12) 0.0346(14) -0.0016(10) 0.0057(12) 0.0065(11)
C1B 0.0330(18) 0.0253(16) 0.040(2) 0.0103(14) -0.0009(15) -0.0046(13)
C2B 0.040(2) 0.0250(16) 0.0332(17) 0.0072(13) -0.0007(15) -0.0017(14)
C5B 0.048(2) 0.0228(16) 0.0336(18) 0.0014(13) 0.0015(16) 0.0003(15)
C3A 0.0325(19) 0.0322(19) 0.068(3) 0.016(2) 0.021(2) 0.0019(15)
C4A 0.0325(19) 0.034(2) 0.067(3) 0.017(2) 0.024(2) 0.0084(16)
C6A 0.0342(19) 0.0242(16) 0.054(2) 0.0030(15) 0.0159(17) 0.0067(13)
O4A 0.048(2) 0.0361(17) 0.108(4) 0.009(2) 0.044(2) 0.0130(16)
C6B 0.048(2) 0.0235(16) 0.0369(19) -0.0008(14) 0.0058(17) 0.0014(15)
O4B 0.097(3) 0.0284(16) 0.049(2) -0.0073(14) -0.010(2) 0.0032(19)
C3B 0.066(3) 0.033(2) 0.037(2) 0.0055(17) -0.006(2) 0.002(2)
C4B 0.076(4) 0.033(2) 0.034(2) -0.0004(17) -0.003(2) 0.004(2)
C1C 0.0328(17) 0.0192(13) 0.0349(17) 0.0039(12) 0.0092(13) 0.0021(12)
C2C 0.0302(16) 0.0186(13) 0.0330(16) 0.0020(11) 0.0099(13) 0.0004(11)
C3C 0.049(2) 0.0213(15) 0.046(2) 0.0024(14) 0.0249(18) 0.0026(15)
N1C 0.0315(15) 0.0222(13) 0.0350(15) 0.0009(11) 0.0097(12) 0.0021(11)
N2C 0.0387(17) 0.0220(13) 0.0358(16) 0.0064(11) 0.0129(13) 0.0031(11)
C4C 0.048(2) 0.0267(17) 0.045(2) 0.0028(15) 0.0251(19) 0.0044(16)
C5C 0.0284(16) 0.0237(15) 0.0358(17) 0.0046(12) 0.0102(13) 0.0005(12)
C6C 0.0273(16) 0.0300(17) 0.043(2) 0.0128(15) 0.0119(14) 0.0010(13)
O3C 0.060(2) 0.0286(15) 0.070(2) 0.0171(15) 0.0335(19) 0.0132(14)
O4C 0.0451(17) 0.0342(15) 0.0535(19) 0.0145(14) 0.0256(15) 0.0061(13)
O7H 0.024(3) 0.218(14) 0.129(9) 0.139(10) 0.024(5) 0.029(6)
O8H 0.034(3) 0.029(3) 0.166(10) -0.011(5) 0.032(5) 0.003(3)
O9H 0.0421(16) 0.0321(14) 0.0420(15) 0.0006(12) 0.0130(13) -0.0008(12)
O10H 0.090(4) 0.131(5) 0.101(4) 0.071(4) 0.050(3) 0.060(4)

loop_
_atom_type_symbol
_atom_type_description
_atom_type_scat_dispersion_real
_atom_type_scat_dispersion_imag
_atom_type_scat_source
C C 0.0033 0.0016 'International Tables Vol C Tables 4.2.6.8 and 6.1.1.4'
H H 0.0000 0.0000 'International Tables Vol C Tables 4.2.6.8 and 6.1.1.4'
N N 0.0061 0.0033 'International Tables Vol C Tables 4.2.6.8 and 6.1.1.4'
O O 0.0106 0.0060 'International Tables Vol C Tables 4.2.6.8 and 6.1.1.4'
Dy Dy -0.1892 4.4098 'International Tables Vol C Tables 4.2.6.8 and 6.1.1.4'

loop_
_geom_angle_atom_site_label_1
_geom_angle_atom_site_label_2
_geom_angle_atom_site_label_3
_geom_angle
_geom_angle_site_symmetry_1
_geom_angle_site_symmetry_3
_geom_angle_publ_flag
O6H Dy1 O1C 135.44(10) . . ?
O6H Dy1 O5H 83.96(11) . . ?
O1C Dy1 O5H 81.59(11) . . ?
O6H Dy1 O3B 76.82(10) . . ?
O1C Dy1 O3B 134.40(10) . . ?
O5H Dy1 O3B 141.69(11) . . ?
O6H Dy1 O3A 79.15(10) . . ?
O1C Dy1 O3A 134.53(10) . . ?
O5H Dy1 O3A 73.07(12) . . ?
O3B Dy1 O3A 70.96(12) . . ?
O6H Dy1 O4H 82.66(10) . . ?
O1C Dy1 O4H 80.70(10) . . ?
O5H Dy1 O4H 138.12(12) . . ?
O3B Dy1 O4H 71.98(11) . . ?
O3A Dy1 O4H 141.50(11) . . ?
O6H Dy1 N2A 140.94(10) . . ?
O1C Dy1 N2A 73.73(9) . . ?
O5H Dy1 N2A 74.75(11) . . ?
O3B Dy1 N2A 100.21(11) . . ?
O3A Dy1 N2A 63.59(9) . . ?
O4H Dy1 N2A 134.21(10) . . ?
O6H Dy1 N2B 136.88(10) . . ?
O1C Dy1 N2B 73.21(10) . . ?
O5H Dy1 N2B 138.21(11) . . ?
O3B Dy1 N2B 63.51(10) . . ?
O3A Dy1 N2B 101.84(12) . . ?
O4H Dy1 N2B 70.03(11) . . ?
N2A Dy1 N2B 66.54(10) . . ?
O6H Dy1 N1C 73.02(10) . . ?
O1C Dy1 N1C 62.51(9) . . ?
O5H Dy1 N1C 67.08(11) . . ?
O3B Dy1 N1C 134.51(11) . . ?
O3A Dy1 N1C 133.02(12) . . ?
O4H Dy1 N1C 71.08(11) . . ?
N2A Dy1 N1C 124.59(10) . . ?
N2B Dy1 N1C 124.36(11) . . ?
O1A Dy2 O2H 79.74(11) . . ?
O1A Dy2 O1B 72.27(12) . . ?
O2H Dy2 O1B 83.07(12) . . ?
O1A Dy2 O1H 143.38(11) . . ?
O2H Dy2 O1H 84.04(13) . . ?
O1B Dy2 O1H 73.33(12) . . ?
O1A Dy2 O1C 134.60(10) . . ?
O2H Dy2 O1C 130.13(11) . . ?
O1B Dy2 O1C 134.71(10) . . ?
O1H Dy2 O1C 80.07(11) . . ?
O1A Dy2 O3H 72.84(13) . . ?
O2H Dy2 O3H 76.65(12) . . ?
O1B Dy2 O3H 142.12(12) . . ?
O1H Dy2 O3H 134.36(13) . . ?
O1C Dy2 O3H 81.63(11) . . ?
O1A Dy2 O2C 137.09(12) . . ?
O2H Dy2 O2C 77.40(10) . . ?
O1B Dy2 O2C 138.73(12) . . ?
O1H Dy2 O2C 68.78(12) . . ?
O1C Dy2 O2C 52.76(9) . . ?
O3H Dy2 O2C 66.82(12) . . ?
O1A Dy2 N1B 101.17(12) . . ?
O2H Dy2 N1B 144.48(11) . . ?
O1B Dy2 N1B 64.05(10) . . ?
O1H Dy2 N1B 74.32(13) . . ?
O1C Dy2 N1B 73.89(9) . . ?
O3H Dy2 N1B 138.05(11) . . ?
O2C Dy2 N1B 118.38(10) . . ?
O1A Dy2 N1A 63.77(10) . . ?
O2H Dy2 N1A 137.59(10) . . ?
O1B Dy2 N1A 104.12(11) . . ?
O1H Dy2 N1A 138.30(12) . . ?
O1C Dy2 N1A 73.13(9) . . ?
O3H Dy2 N1A 72.64(11) . . ?
O2C Dy2 N1A 114.87(10) . . ?
N1B Dy2 N1A 67.94(10) . . ?
O1A Dy2 C1C 142.39(12) . . ?
O2H Dy2 C1C 103.05(11) . . ?
O1B Dy2 C1C 145.19(11) . . ?
O1H Dy2 C1C 73.31(11) . . ?
O1C Dy2 C1C 27.07(10) . . ?
O3H Dy2 C1C 71.49(12) . . ?
O2C Dy2 C1C 25.71(9) . . ?
N1B Dy2 C1C 97.36(10) . . ?
N1A Dy2 C1C 94.22(10) . . ?
C6A O3A Dy1 127.7(3) . . ?
C5A N2A N1A 119.2(3) . . ?
C5A N2A Dy1 116.2(2) . . ?
N1A N2A Dy1 124.6(2) . . ?
C2A N1A N2A 119.9(3) . . ?
C2A N1A Dy2 115.6(2) . . ?
N2A N1A Dy2 124.5(2) . . ?
C1C O1C Dy1 129.2(2) . . ?
C1C O1C Dy2 97.0(2) . . ?
Dy1 O1C Dy2 133.65(12) . . ?
C2B N1B N2B 120.1(3) . . ?
C2B N1B Dy2 115.6(3) . . ?
N2B N1B Dy2 124.1(2) . . ?
C1C O2C Dy2 89.2(2) . . ?
C1B O1B Dy2 128.0(3) . . ?
C1A O1A Dy2 126.9(2) . . ?
C5B N2B N1B 119.5(3) . . ?
C5B N2B Dy1 115.4(2) . . ?
N1B N2B Dy1 125.1(2) . . ?
O2A C1A O1A 125.6(4) . . ?
O2A C1A C2A 119.2(4) . . ?
O1A C1A C2A 115.1(3) . . ?
N1A C2A C3A 122.9(4) . . ?
N1A C2A C1A 115.1(3) . . ?
C3A C2A C1A 122.0(3) . . ?
N2A C5A C4A 122.5(4) . . ?
N2A C5A C6A 115.2(3) . . ?
C4A C5A C6A 122.2(4) . . ?
C6B O3B Dy1 127.8(3) . . ?
O2B C1B O1B 126.0(4) . . ?
O2B C1B C2B 117.2(4) . . ?
O1B C1B C2B 116.8(4) . . ?
N1B C2B C3B 122.7(4) . . ?
N1B C2B C1B 115.1(4) . . ?
C3B C2B C1B 122.2(4) . . ?
N2B C5B C4B 122.8(4) . . ?
N2B C5B C6B 115.7(4) . . ?
C4B C5B C6B 121.5(4) . . ?
C4A C3A C2A 117.1(4) . . ?
C4A C3A H3A 121.4 . . ?
C2A C3A H3A 121.4 . . ?
C3A C4A C5A 118.2(4) . . ?
C3A C4A H4A 120.9 . . ?
C5A C4A H4A 120.9 . . ?
O4A C6A O3A 126.2(4) . . ?
O4A C6A C5A 118.0(4) . . ?
O3A C6A C5A 115.8(3) . . ?
O4B C6B O3B 125.9(4) . . ?
O4B C6B C5B 118.7(4) . . ?
O3B C6B C5B 115.4(4) . . ?
C4B C3B C2B 117.3(4) . . ?
C4B C3B H3B 121.3 . . ?
C2B C3B H3B 121.3 . . ?
C3B C4B C5B 117.5(4) . . ?
C3B C4B H4B 121.2 . . ?
C5B C4B H4B 121.2 . . ?
O2C C1C O1C 120.8(3) . . ?
O2C C1C C2C 121.7(3) . . ?
O1C C1C C2C 117.4(3) . . ?
O2C C1C Dy2 65.0(2) . . ?
O1C C1C Dy2 55.88(17) . . ?
C2C C1C Dy2 173.2(3) . . ?
N1C C2C C3C 123.7(3) . . ?
N1C C2C C1C 114.2(3) . . ?
C3C C2C C1C 122.1(3) . . ?
C4C C3C C2C 117.2(4) . . ?
C4C C3C H3C 121.4 . . ?
C2C C3C H3C 121.4 . . ?
C2C N1C N2C 119.3(3) . . ?
C2C N1C Dy1 116.3(2) . . ?
N2C N1C Dy1 124.4(2) . . ?
C5C N2C N1C 119.4(3) . . ?
C3C C4C C5C 117.5(4) . . ?
C3C C4C H4C 121.3 . . ?
C5C C4C H4C 121.3 . . ?
N2C C5C C4C 122.5(3) . . ?
N2C C5C C6C 115.9(3) . . ?
C4C C5C C6C 121.5(4) . . ?
O3C C6C O4C 126.5(4) . . ?
O3C C6C C5C 117.6(4) . . ?
O4C C6C C5C 115.8(4) . . ?

loop_
_geom_bond_atom_site_label_1
_geom_bond_atom_site_label_2
_geom_bond_distance
_geom_bond_site_symmetry_2
_geom_bond_publ_flag
Dy1 O6H 2.297(3) . ?
Dy1 O1C 2.345(3) . ?
Dy1 O5H 2.356(3) . ?
Dy1 O3B 2.356(3) . ?
Dy1 O3A 2.371(3) . ?
Dy1 O4H 2.424(3) . ?
Dy1 N2A 2.637(3) . ?
Dy1 N2B 2.642(3) . ?
Dy1 N1C 2.707(3) . ?
Dy2 O1A 2.327(3) . ?
Dy2 O2H 2.332(3) . ?
Dy2 O1B 2.346(3) . ?
Dy2 O1H 2.369(3) . ?
Dy2 O1C 2.373(2) . ?
Dy2 O3H 2.447(3) . ?
Dy2 O2C 2.579(3) . ?
Dy2 N1B 2.627(3) . ?
Dy2 N1A 2.626(3) . ?
Dy2 C1C 2.844(4) . ?
O3A C6A 1.267(5) . ?
N2A C5A 1.337(5) . ?
N2A N1A 1.342(4) . ?
N1A C2A 1.327(5) . ?
O1C C1C 1.304(4) . ?
N1B C2B 1.336(5) . ?
N1B N2B 1.341(4) . ?
O2C C1C 1.234(4) . ?
O1B C1B 1.255(6) . ?
O1A C1A 1.279(5) . ?
N2B C5B 1.329(5) . ?
O2A C1A 1.234(5) . ?
C1A C2A 1.501(5) . ?
C2A C3A 1.399(6) . ?
C5A C4A 1.394(6) . ?
C5A C6A 1.519(5) . ?
O2B C1B 1.250(5) . ?
O3B C6B 1.256(5) . ?
C1B C2B 1.510(6) . ?
C2B C3B 1.394(7) . ?
C5B C4B 1.404(6) . ?
C5B C6B 1.519(6) . ?
C3A C4A 1.360(6) . ?
C3A H3A 0.9300 . ?
C4A H4A 0.9300 . ?
C6A O4A 1.227(5) . ?
C6B O4B 1.219(5) . ?
C3B C4B 1.377(7) . ?
C3B H3B 0.9300 . ?
C4B H4B 0.9300 . ?
C1C C2C 1.490(5) . ?
C2C N1C 1.334(5) . ?
C2C C3C 1.392(5) . ?
C3C C4C 1.363(6) . ?
C3C H3C 0.9300 . ?
N1C N2C 1.345(4) . ?
N2C C5C 1.337(5) . ?
C4C C5C 1.414(5) . ?
C4C H4C 0.9300 . ?
C5C C6C 1.529(5) . ?
C6C O3C 1.235(5) . ?
C6C O4C 1.255(5) . ?
